data_4118404
loop_
_publ_author_name
'Biao Zhou'
'Yuki Idobata'
'Akiko Kobayashi'
'HengBo Cui'
'Reizo Kato'
'Rina Takagi'
'Kazuya Miyagawa'
'Kazushi Kanoda'
'Hayao Kobayashi'

_publ_contact_author_address
;
Department of Chemistry
College of Humanities and Sciences
Nihon University
Sakurajosui 3-25-40
Setagaya-Ku, Tokyo 156-8550
JAPAN
;
_publ_contact_author_email akoba@chs.nihon-u.ac.jp
_publ_contact_author_fax +81-3-5317-9433
_publ_contact_author_name 'Akiko Kobayashi'
_publ_contact_author_phone +81-3-5317-9680
_publ_section_title
;
 Single-Component Molecular Conductor [Cu(dmdt)2] with Three-Dimensionally
 Arranged Magnetic Moments Exhibiting a Coupled Electric and Magnetic
 Transition
;
_journal_name_full 'Journal of the American Chemical Society'
_journal_page_first 12724
_journal_page_last 12731
_journal_paper_doi 10.1021/ja3044757
_journal_volume 134
_journal_year 2012
_chemical_formula_moiety 'C16 H12 Cu S12 '
_chemical_formula_sum 'C16 H12 Cu S12'
_chemical_formula_weight 652.54
_space_group_IT_number 15
_symmetry_cell_setting monoclinic
_symmetry_Int_Tables_number 15
_symmetry_space_group_name_Hall '-C 2yc'
_symmetry_space_group_name_H-M 'C 1 2/c 1'
_cell_angle_alpha 90.0000
_cell_angle_beta 91.8420(4)
_cell_angle_gamma 90.0000
_cell_formula_units_Z 4
_cell_length_a 24.2881(18)
_cell_length_b 8.1785(7)
_cell_length_c 11.3075(8)
_cell_measurement_temperature 90
_cell_measurement_theta_max 30.0
_cell_measurement_theta_min 3.2
_cell_volume 2245.0(3)
_computing_cell_refinement CrystalClear
_computing_data_collection CrystalClear
_computing_data_reduction CrystalStructure
_computing_publication_material 'CrystalStructure 3.8'
_computing_structure_refinement CRYSTALS
_computing_structure_solution SIR92
_diffrn_ambient_temperature 90
_diffrn_detector_area_resol_mean 7.31
_diffrn_measured_fraction_theta_full 0.635
_diffrn_measured_fraction_theta_max 0.635
_diffrn_measurement_device_type 'Rigaku Saturn'
_diffrn_measurement_method \w
_diffrn_radiation_type 'Mo K\a'
_diffrn_radiation_wavelength 0.71070
_diffrn_reflns_av_R_equivalents 0.047
_diffrn_reflns_limit_h_max 33
_diffrn_reflns_limit_h_min -33
_diffrn_reflns_limit_k_max 11
_diffrn_reflns_limit_k_min -11
_diffrn_reflns_limit_l_max 12
_diffrn_reflns_limit_l_min -14
_diffrn_reflns_number 7649
_diffrn_reflns_theta_full 30.03
_diffrn_reflns_theta_max 30.03
_exptl_absorpt_coefficient_mu 2.094
_exptl_absorpt_correction_T_max 0.658
_exptl_absorpt_correction_T_min 0.521
_exptl_absorpt_correction_type multi-scan
_exptl_absorpt_process_details 'Jacobson, R. (1998) Private communication'
_exptl_crystal_colour Black
_exptl_crystal_density_diffrn 1.931
_exptl_crystal_description Bolck
_exptl_crystal_F_000 1316.00
_exptl_crystal_size_max 0.20
_exptl_crystal_size_mid 0.10
_exptl_crystal_size_min 0.05
_refine_diff_density_max 3.25
_refine_diff_density_min -3.10
_refine_ls_extinction_coef 85(3)
_refine_ls_extinction_method 'Larson (1970) Crystallographic Computing eq. 22'
_refine_ls_goodness_of_fit_ref 1.255
_refine_ls_hydrogen_treatment refall
_refine_ls_number_parameters 139
_refine_ls_number_reflns 5262
_refine_ls_R_factor_gt 0.0535
_refine_ls_shift/su_max 0.0000
_refine_ls_structure_factor_coef Fsqd
_refine_ls_weighting_details
;
    Chebychev polynomial with 3 parameters (Carruthers & Watkin, 1979)
    6795.1800    8275.8800    0.0000
;
_refine_ls_weighting_scheme calc
_refine_ls_wR_factor_ref 0.0565
_reflns_number_gt 5232
_reflns_number_total 7649
_reflns_threshold_expression F^2^>2.0\s(F^2^)
_cod_data_source_file ja3044757_si_001_05.cif
_cod_data_source_block '__Cu-dmdt-090K'
_cod_original_cell_volume 2244.96(30)
_cod_original_formula_sum 'C16 H12 Cu S12 '
_cod_database_code 4118404

loop_
_symmetry_equiv_pos_site_id
_symmetry_equiv_pos_as_xyz
1 +X,+Y,+Z
2 -X,+Y,1/2-Z
3 -X,-Y,-Z
4 +X,-Y,1/2+Z
5 1/2+X,1/2+Y,+Z
6 1/2-X,1/2+Y,1/2-Z
7 1/2-X,1/2-Y,-Z
8 1/2+X,1/2-Y,1/2+Z

loop_
_atom_site_label
_atom_site_type_symbol
_atom_site_fract_x
_atom_site_fract_y
_atom_site_fract_z
_atom_site_U_iso_or_equiv
_atom_site_adp_type
_atom_site_occupancy
_atom_site_symmetry_multiplicity
_atom_site_calc_flag
_atom_site_refinement_flags
Cu(1) Cu 0.0000 0.09795(6) 0.2500 0.01196(11) Uani 1.00 2 d S
S(1) S 0.04695(2) -0.04013(8) 0.10934(4) 0.01282(16) Uani 1.00 1 d .
S(2) S 0.07758(2) 0.22017(8) 0.32662(4) 0.01449(16) Uani 1.00 1 d .
S(3) S 0.16588(2) -0.02885(8) 0.05512(4) 0.01208(15) Uani 1.00 1 d .
S(4) S 0.19242(2) 0.20397(8) 0.24586(4) 0.01277(16) Uani 1.00 1 d .
S(5) S 0.29401(2) -0.01970(8) -0.02350(4) 0.01378(16) Uani 1.00 1 d .
S(6) S 0.31891(2) 0.21778(8) 0.16477(4) 0.01389(16) Uani 1.00 1 d .
C(1) C 0.11062(10) 0.0317(3) 0.13938(17) 0.0129(6) Uani 1.00 1 d .
C(2) C 0.12396(9) 0.1459(3) 0.23298(17) 0.0108(6) Uani 1.00 1 d .
C(3) C 0.21622(10) 0.0900(3) 0.12800(17) 0.0143(6) Uani 1.00 1 d .
C(4) C 0.26944(10) 0.0964(3) 0.09255(17) 0.0135(6) Uani 1.00 1 d .
C(5) C 0.36266(10) 0.0464(3) -0.00744(17) 0.0111(6) Uani 1.00 1 d .
C(6) C 0.37421(10) 0.1543(3) 0.07944(17) 0.0144(7) Uani 1.00 1 d .
C(7) C 0.40263(10) -0.0259(3) -0.09217(19) 0.0186(7) Uani 1.00 1 d .
C(8) C 0.42830(10) 0.2306(3) 0.11216(18) 0.0185(7) Uani 1.00 1 d .
H(1) H 0.4186 -0.1235 -0.0578 0.023 Uiso 1.00 1 c R
H(2) H 0.4313 0.0517 -0.1075 0.023 Uiso 1.00 1 c R
H(3) H 0.3832 -0.0529 -0.1656 0.023 Uiso 1.00 1 c R
H(4) H 0.4324 0.3291 0.0665 0.023 Uiso 1.00 1 c R
H(5) H 0.4577 0.1561 0.0955 0.023 Uiso 1.00 1 c R
H(6) H 0.4295 0.2570 0.1955 0.023 Uiso 1.00 1 c R

loop_
_atom_site_aniso_label
_atom_site_aniso_U_11
_atom_site_aniso_U_22
_atom_site_aniso_U_33
_atom_site_aniso_U_12
_atom_site_aniso_U_13
_atom_site_aniso_U_23
Cu(1) 0.0078(2) 0.0136(2) 0.0147(2) 0.0000 0.00337(13) 0.0000
S(1) 0.0086(2) 0.0151(3) 0.0147(3) -0.0024(2) 0.00131(17) -0.0023(2)
S(2) 0.0108(2) 0.0176(3) 0.0154(3) -0.0011(2) 0.00412(18) -0.0027(2)
S(3) 0.0077(2) 0.0122(3) 0.0165(3) -0.0007(2) 0.00237(17) -0.0024(2)
S(4) 0.0092(2) 0.0149(3) 0.0143(3) -0.0017(2) 0.00158(18) -0.0020(2)
S(5) 0.0098(3) 0.0141(3) 0.0176(3) -0.0013(2) 0.00210(18) -0.0038(2)
S(6) 0.0105(2) 0.0165(3) 0.0147(3) -0.0019(2) 0.00153(18) -0.0026(2)
C(1) 0.0166(12) 0.0154(14) 0.0068(11) -0.0020(10) -0.0001(7) 0.0016(8)
C(2) 0.0084(11) 0.0151(15) 0.0089(12) -0.0029(9) 0.0008(7) 0.0010(7)
C(3) 0.0142(12) 0.0151(15) 0.0138(12) -0.0020(10) 0.0019(7) -0.0001(8)
C(4) 0.0152(12) 0.0095(14) 0.0157(12) 0.0002(10) 0.0005(7) 0.0010(8)
C(5) 0.0095(11) 0.0112(14) 0.0129(12) 0.0018(9) 0.0038(6) 0.0032(7)
C(6) 0.0129(12) 0.0187(16) 0.0116(13) -0.0030(10) 0.0015(7) 0.0060(8)
C(7) 0.0139(13) 0.0230(17) 0.0192(13) 0.0038(11) 0.0034(7) 0.0023(9)
C(8) 0.0050(11) 0.0287(17) 0.0218(13) 0.0006(11) 0.0004(7) 0.0025(9)

loop_
_atom_type_symbol
_atom_type_description
_atom_type_scat_dispersion_real
_atom_type_scat_dispersion_imag
_atom_type_scat_source
C C 0.003 0.002
;
International Tables for Crystallography
(1992, Vol. C, Tables 4.2.6.8 and 6.1.1.4)
;
H H 0.000 0.000
;
International Tables for Crystallography
(1992, Vol. C, Table 6.1.1.4)
;
Cu Cu 0.320 1.265
;
International Tables for Crystallography
(1992, Vol. C, Tables 4.2.6.8 and 6.1.1.4)
;
S S 0.125 0.123
;
International Tables for Crystallography
(1992, Vol. C, Tables 4.2.6.8 and 6.1.1.4)
;

loop_
_geom_angle_atom_site_label_1
_geom_angle_atom_site_label_2
_geom_angle_atom_site_label_3
_geom_angle
_geom_angle_publ_flag
_geom_angle_site_symmetry_1
_geom_angle_site_symmetry_3
S(1) Cu(1) S(1) 120.77(3) yes . 2_555
S(1) Cu(1) S(2) 93.231(18) yes . .
S(1) Cu(1) S(2) 112.153(17) yes . 2_555
S(1) Cu(1) S(2) 112.153(17) yes 2_555 .
S(1) Cu(1) S(2) 93.231(18) yes 2_555 2_555
S(2) Cu(1) S(2) 127.98(3) yes . 2_555
Cu(1) S(1) C(1) 99.39(8) yes . .
Cu(1) S(2) C(2) 99.45(7) yes . .
C(1) S(3) C(3) 97.10(11) yes . .
C(2) S(4) C(3) 97.49(11) yes . .
C(4) S(5) C(5) 95.82(11) yes . .
C(4) S(6) C(6) 95.87(11) yes . .
S(1) C(1) S(3) 120.69(13) yes . .
S(1) C(1) C(2) 124.03(17) yes . .
S(3) C(1) C(2) 115.28(17) yes . .
S(2) C(2) S(4) 120.54(13) yes . .
S(2) C(2) C(1) 123.83(17) yes . .
S(4) C(2) C(1) 115.63(16) yes . .
S(3) C(3) S(4) 114.48(13) yes . .
S(3) C(3) C(4) 122.49(17) yes . .
S(4) C(3) C(4) 122.99(18) yes . .
S(5) C(4) S(6) 114.60(13) yes . .
S(5) C(4) C(3) 123.40(18) yes . .
S(6) C(4) C(3) 121.95(17) yes . .
S(5) C(5) C(6) 116.93(18) yes . .
S(5) C(5) C(7) 116.25(16) yes . .
C(6) C(5) C(7) 126.8(2) yes . .
S(6) C(6) C(5) 116.75(18) yes . .
S(6) C(6) C(8) 115.05(16) yes . .
C(5) C(6) C(8) 128.2(2) yes . .
C(5) C(7) H(1) 109.2 no . .
C(5) C(7) H(2) 109.9 no . .
C(5) C(7) H(3) 109.2 no . .
H(1) C(7) H(2) 109.5 no . .
H(1) C(7) H(3) 109.6 no . .
H(2) C(7) H(3) 109.4 no . .
C(6) C(8) H(4) 108.8 no . .
C(6) C(8) H(5) 109.9 no . .
C(6) C(8) H(6) 109.6 no . .
H(4) C(8) H(5) 109.5 no . .
H(4) C(8) H(6) 109.6 no . .
H(5) C(8) H(6) 109.4 no . .

loop_
_geom_bond_atom_site_label_1
_geom_bond_atom_site_label_2
_geom_bond_distance
_geom_bond_publ_flag
_geom_bond_site_symmetry_2
Cu(1) S(1) 2.2852(5) yes .
Cu(1) S(1) 2.2852(5) yes 2_555
Cu(1) S(2) 2.2793(5) yes .
Cu(1) S(2) 2.2793(5) yes 2_555
S(1) C(1) 1.679(2) yes .
S(2) C(2) 1.684(2) yes .
S(3) C(1) 1.743(2) yes .
S(3) C(3) 1.747(2) yes .
S(4) C(2) 1.731(2) yes .
S(4) C(3) 1.740(2) yes .
S(5) C(4) 1.741(2) yes .
S(5) C(5) 1.757(2) yes .
S(6) C(4) 1.742(2) yes .
S(6) C(6) 1.757(2) yes .
C(1) C(2) 1.440(3) yes .
C(3) C(4) 1.367(3) yes .
C(5) C(6) 1.344(3) yes .
C(5) C(7) 1.507(3) yes .
C(6) C(8) 1.490(3) yes .
C(7) H(1) 0.964 no .
C(7) H(2) 0.963 no .
C(7) H(3) 0.966 no .
C(8) H(4) 0.964 no .
C(8) H(5) 0.962 no .
C(8) H(6) 0.966 no .

loop_
_geom_contact_atom_site_label_1
_geom_contact_atom_site_label_2
_geom_contact_distance
_geom_contact_site_symmetry_2
S(1) S(1) 3.3740(6) 3_555
S(1) C(8) 3.439(2) 5_445
S(3) S(6) 3.5847(7) 7_555
S(3) C(6) 3.543(2) 7_555
S(6) S(3) 3.5847(7) 7_555
C(1) C(6) 3.593(3) 7_555
C(1) C(8) 3.548(3) 7_555
C(2) C(7) 3.542(3) 7_555
C(4) C(4) 3.385(3) 7_555
C(6) S(3) 3.543(2) 7_555
C(6) C(1) 3.593(3) 7_555
C(7) C(2) 3.542(3) 7_555
C(8) S(1) 3.439(2) 5_555
C(8) C(1) 3.548(3) 7_555
Cu(1) H(4) 3.408 5_445
Cu(1) H(4) 3.408 6_545
Cu(1) H(6) 3.319 5_445
Cu(1) H(6) 3.319 6_545
S(1) H(1) 2.939 7_545
S(1) H(4) 3.005 5_445
S(1) H(4) 2.692 7_555
S(1) H(5) 3.297 5_445
S(1) H(6) 3.466 5_445
S(1) H(6) 2.805 6_545
S(2) H(1) 2.909 6_555
S(2) H(2) 3.104 7_555
S(2) H(3) 3.426 7_555
S(2) H(4) 3.430 6_545
S(3) H(1) 3.507 7_545
S(3) H(4) 3.170 7_555
S(4) H(3) 3.498 7_555
S(6) H(3) 2.784 4_555
C(1) H(1) 3.529 7_545
C(1) H(2) 3.571 7_555
C(1) H(4) 2.766 7_555
C(1) H(6) 3.099 6_545
C(2) H(2) 3.133 7_555
C(2) H(3) 3.418 7_555
C(2) H(6) 3.539 6_545
C(6) H(3) 3.002 4_555
C(7) H(5) 3.556 3_655
C(7) H(6) 3.141 4_554
C(8) H(3) 3.131 4_555
H(1) S(1) 2.939 7_545
H(1) S(2) 2.909 6_545
H(1) S(3) 3.507 7_545
H(1) C(1) 3.529 7_545
H(1) H(5) 3.059 3_655
H(1) H(6) 3.015 4_554
H(2) S(2) 3.104 7_555
H(2) C(1) 3.571 7_555
H(2) C(2) 3.133 7_555
H(2) H(5) 3.185 3_655
H(2) H(6) 3.367 4_554
H(3) S(2) 3.426 7_555
H(3) S(4) 3.498 7_555
H(3) S(6) 2.784 4_554
H(3) C(2) 3.418 7_555
H(3) C(6) 3.002 4_554
H(3) C(8) 3.131 4_554
H(3) H(5) 3.406 4_554
H(3) H(6) 2.575 4_554
H(4) Cu(1) 3.408 5_555
H(4) S(1) 3.005 5_555
H(4) S(1) 2.692 7_555
H(4) S(2) 3.430 6_555
H(4) S(3) 3.170 7_555
H(4) C(1) 2.766 7_555
H(5) S(1) 3.297 5_555
H(5) C(7) 3.556 3_655
H(5) H(1) 3.059 3_655
H(5) H(2) 3.185 3_655
H(5) H(3) 3.406 4_555
H(6) Cu(1) 3.319 5_555
H(6) S(1) 3.466 5_555
H(6) S(1) 2.805 6_555
H(6) C(1) 3.099 6_555
H(6) C(2) 3.539 6_555
H(6) C(7) 3.141 4_555
H(6) H(1) 3.015 4_555
H(6) H(2) 3.367 4_555
H(6) H(3) 2.575 4_555

loop_
_geom_torsion_atom_site_label_1
_geom_torsion_atom_site_label_2
_geom_torsion_atom_site_label_3
_geom_torsion_atom_site_label_4
_geom_torsion
_geom_torsion_site_symmetry_1
_geom_torsion_site_symmetry_3
_geom_torsion_site_symmetry_4
S(1) Cu(1) S(1) C(1) -120.15(8) . 2_555 2_555
S(1) Cu(1) S(1) C(1) -120.15(8) 2_555 . .
S(1) Cu(1) S(2) C(2) 2.32(8) . . .
S(2) Cu(1) S(1) C(1) -1.91(8) . . .
S(1) Cu(1) S(2) C(2) 127.50(8) . 2_555 2_555
S(2) Cu(1) S(1) C(1) 131.60(8) 2_555 . .
S(1) Cu(1) S(2) C(2) 127.50(8) 2_555 . .
S(2) Cu(1) S(1) C(1) 131.60(8) . 2_555 2_555
S(1) Cu(1) S(2) C(2) 2.32(8) 2_555 2_555 2_555
S(2) Cu(1) S(1) C(1) -1.91(8) 2_555 2_555 2_555
S(2) Cu(1) S(2) C(2) -119.23(8) . 2_555 2_555
S(2) Cu(1) S(2) C(2) -119.23(8) 2_555 . .
Cu(1) S(1) C(1) S(3) -178.47(12) . . .
Cu(1) S(1) C(1) C(2) 1.0(2) . . .
Cu(1) S(2) C(2) S(4) 178.00(12) . . .
Cu(1) S(2) C(2) C(1) -2.5(2) . . .
C(1) S(3) C(3) S(4) 1.55(15) . . .
C(1) S(3) C(3) C(4) -176.4(2) . . .
C(3) S(3) C(1) S(1) 178.50(15) . . .
C(3) S(3) C(1) C(2) -1.02(19) . . .
C(2) S(4) C(3) S(3) -1.48(15) . . .
C(2) S(4) C(3) C(4) 176.5(2) . . .
C(3) S(4) C(2) S(2) -179.66(15) . . .
C(3) S(4) C(2) C(1) 0.8(2) . . .
C(4) S(5) C(5) C(6) -0.06(16) . . .
C(4) S(5) C(5) C(7) 179.26(18) . . .
C(5) S(5) C(4) S(6) 0.93(15) . . .
C(5) S(5) C(4) C(3) -176.9(2) . . .
C(4) S(6) C(6) C(5) 1.3(2) . . .
C(4) S(6) C(6) C(8) -179.74(19) . . .
C(6) S(6) C(4) S(5) -1.27(15) . . .
C(6) S(6) C(4) C(3) 176.5(2) . . .
S(1) C(1) C(2) S(2) 1.1(3) . . .
S(1) C(1) C(2) S(4) -179.34(13) . . .
S(3) C(1) C(2) S(2) -179.38(13) . . .
S(3) C(1) C(2) S(4) 0.2(2) . . .
S(3) C(3) C(4) S(5) -3.4(3) . . .
S(3) C(3) C(4) S(6) 179.03(13) . . .
S(4) C(3) C(4) S(5) 178.83(13) . . .
S(4) C(3) C(4) S(6) 1.2(3) . . .
S(5) C(5) C(6) S(6) -0.8(2) . . .
S(5) C(5) C(6) C(8) -179.7(2) . . .
C(7) C(5) C(6) S(6) 179.93(16) . . .
C(7) C(5) C(6) C(8) 1.1(4) . . .
